data_2205115
loop_
_publ_author_name
'Foces-Foces, C.'

_publ_section_title
;
 Hydrogen-bonded networks in 1<i>H</i>-indazoles: the case of
 7-methyl-1<i>H</i>-indazole
;
_journal_issue 2
_journal_name_full 'Acta Crystallographica Section E'
_journal_page_first o337
_journal_page_last o339
_journal_paper_doi 10.1107/S160053680500070X
_journal_volume 61
_journal_year 2005
_chemical_formula_iupac 'C8 H8 N2'
_chemical_formula_moiety 'C8 H8 N2'
_chemical_formula_sum 'C8 H8 N2'
_chemical_formula_weight 132.16
_chemical_melting_point 411
_chemical_name_systematic
;
7-Methyl-1H-indazole
;
_space_group_IT_number 19
_symmetry_cell_setting orthorhombic
_symmetry_space_group_name_Hall 'P 2ac 2ab'
_symmetry_space_group_name_H-M 'P 21 21 21'
_atom_sites_solution_hydrogens geom
_atom_sites_solution_primary direct
_atom_sites_solution_secondary difmap
_audit_creation_method SHELXL-97
_cell_angle_alpha 90.00
_cell_angle_beta 90.00
_cell_angle_gamma 90.00
_cell_formula_units_Z 4
_cell_length_a 12.0013(11)
_cell_length_b 11.1465(11)
_cell_length_c 5.2327(4)
_cell_measurement_reflns_used 47
_cell_measurement_temperature 295(2)
_cell_measurement_theta_max 45
_cell_measurement_theta_min 2
_cell_volume 699.99(11)
_computing_cell_refinement 'LSUCRE (Appleman, 1984)'
_computing_data_collection 'XRD3000-S software (Seifert, 1996)'
_computing_data_reduction 'Xtal3.6 (Hall <i>et al.</i>, 1999)'
_computing_molecular_graphics Xtal3.6
_computing_publication_material 'SHELXL97 and  WinGX (Farrugia, 1999)'
_computing_structure_refinement 'SHELXL97 (Sheldrick, 1997)'
_computing_structure_solution 'Sir97 (Altomare <i>et al.</i>, 1999)'
_diffrn_ambient_temperature 295(2)
_diffrn_measured_fraction_theta_full 0.996
_diffrn_measured_fraction_theta_max 0.996
_diffrn_measurement_device_type
;
Manufacturer? Model? four-circle diffractometer
;
_diffrn_measurement_method \w/2\q
_diffrn_radiation_monochromator graphite
_diffrn_radiation_source 'fine-focus sealed tube'
_diffrn_radiation_type CuK\a
_diffrn_radiation_wavelength 1.54180
_diffrn_reflns_av_R_equivalents 0.0466
_diffrn_reflns_av_sigmaI/netI 0.0474
_diffrn_reflns_limit_h_max 14
_diffrn_reflns_limit_h_min -14
_diffrn_reflns_limit_k_max 13
_diffrn_reflns_limit_k_min -13
_diffrn_reflns_limit_l_max 6
_diffrn_reflns_limit_l_min -6
_diffrn_reflns_number 1504
_diffrn_reflns_theta_full 66.96
_diffrn_reflns_theta_max 66.96
_diffrn_reflns_theta_min 5.42
_diffrn_standards_decay_% 5.5
_diffrn_standards_interval_time 100
_diffrn_standards_number 2
_exptl_absorpt_coefficient_mu 0.612
_exptl_absorpt_correction_type none
_exptl_crystal_colour colourless
_exptl_crystal_density_diffrn 1.254
_exptl_crystal_density_method 'not measured'
_exptl_crystal_description prism
_exptl_crystal_F_000 280
_exptl_crystal_size_max 0.50
_exptl_crystal_size_mid 0.20
_exptl_crystal_size_min 0.13
_refine_diff_density_max 0.147
_refine_diff_density_min -0.122
_refine_ls_abs_structure_details 'see experimental'
_refine_ls_extinction_coef 0.070(7)
_refine_ls_extinction_expression Fc^*^=kFc[1+0.001xFc^2^\l^3^/sin(2\q)]^-1/4^
_refine_ls_extinction_method SHELXL
_refine_ls_goodness_of_fit_ref 1.036
_refine_ls_hydrogen_treatment constr
_refine_ls_matrix_type full
_refine_ls_number_parameters 92
_refine_ls_number_reflns 759
_refine_ls_number_restraints 0
_refine_ls_restrained_S_all 1.036
_refine_ls_R_factor_all 0.0440
_refine_ls_R_factor_gt 0.0389
_refine_ls_shift/su_max 0.000
_refine_ls_shift/su_mean 0.000
_refine_ls_structure_factor_coef Fsqd
_refine_ls_weighting_details 'calc w=1/[\s^2^(Fo^2^)+(0.0704P)^2^+0.0866P] where P=(Fo^2^+2Fc^2^)/3'
_refine_ls_weighting_scheme calc
_refine_ls_wR_factor_gt 0.1098
_refine_ls_wR_factor_ref 0.1154
_reflns_number_gt 692
_reflns_number_total 759
_reflns_threshold_expression I>2\s(I)
_cod_data_source_file lh6347.cif
_cod_data_source_block I
_cod_depositor_comments
;
The following automatic conversions were performed:
'_symmetry_cell_setting' value 'Orthorhombic' changed to 'orthorhombic'
according to '/home/saulius/struct/CIF-dictionaries/cif_core.dic'
dictionary named 'cif_core.dic' version 2.4.1 from 2010-06-29.

Automatic conversion script
Id: cif_fix_enum 1527 2010-12-29 10:47:43Z saulius 

The following automatic conversions were performed:

'_symmetry_cell_setting' value 'Orthorhombic' changed to
'orthorhombic' according to
/home/saulius/struct/CIF-dictionaries/cif_core.dic dictionary named
'cif_core.dic' version 2.4.1 from 2010-06-29.

Automatic conversion script
Id: cif_fix_values 1715 2011-07-08 13:25:40Z adriana 
;
_cod_database_code 2205115
_cod_database_fobs_code 2205115

loop_
_symmetry_equiv_pos_as_xyz
'x, y, z'
'-x+1/2, -y, z+1/2'
'x+1/2, -y+1/2, -z'
'-x, y+1/2, -z+1/2'

loop_
_atom_site_label
_atom_site_fract_x
_atom_site_fract_y
_atom_site_fract_z
_atom_site_U_iso_or_equiv
_atom_site_adp_type
_atom_site_calc_flag
_atom_site_refinement_flags
_atom_site_occupancy
_atom_site_type_symbol
N1 0.34780(16) 0.4508(2) 0.0148(4) 0.0459(6) Uani d . 1 N
H1 0.2862 0.4350 -0.0620 0.055 Uiso calc R 1 H
N2 0.35709(18) 0.52842(19) 0.2133(5) 0.0503(6) Uani d . 1 N
C3 0.4632(2) 0.5275(2) 0.2801(6) 0.0497(7) Uani d . 1 C
H3 0.4929 0.5720 0.4142 0.060 Uiso calc R 1 H
C3A 0.5261(2) 0.4497(2) 0.1203(5) 0.0439(6) Uani d . 1 C
C4 0.6392(2) 0.4142(3) 0.1034(6) 0.0549(8) Uani d . 1 C
H4 0.6928 0.4445 0.2143 0.066 Uiso calc R 1 H
C5 0.6660(2) 0.3335(3) -0.0827(7) 0.0597(8) Uani d . 1 C
H5 0.7398 0.3096 -0.1000 0.072 Uiso calc R 1 H
C6 0.5856(2) 0.2853(2) -0.2496(6) 0.0559(8) Uani d . 1 C
H6 0.6084 0.2305 -0.3729 0.067 Uiso calc R 1 H
C7 0.4747(2) 0.3162(2) -0.2375(5) 0.0449(6) Uani d . 1 C
C7A 0.4479(2) 0.4007(2) -0.0487(5) 0.0405(6) Uani d . 1 C
C8 0.3878(2) 0.2636(3) -0.4089(6) 0.0589(8) Uani d . 1 C
H8A 0.3386 0.3259 -0.4665 0.071 Uiso calc R 1 H
H8B 0.3459 0.2044 -0.3167 0.071 Uiso calc R 1 H
H8C 0.4230 0.2267 -0.5536 0.071 Uiso calc R 1 H

loop_
_atom_site_aniso_label
_atom_site_aniso_U_11
_atom_site_aniso_U_22
_atom_site_aniso_U_33
_atom_site_aniso_U_12
_atom_site_aniso_U_13
_atom_site_aniso_U_23
N1 0.0351(10) 0.0531(11) 0.0495(13) 0.0048(9) -0.0007(10) -0.0025(10)
N2 0.0466(12) 0.0534(12) 0.0510(13) 0.0060(10) 0.0065(12) -0.0055(11)
C3 0.0460(14) 0.0554(14) 0.0476(14) -0.0011(11) -0.0012(13) -0.0056(13)
C3A 0.0394(12) 0.0477(12) 0.0447(13) 0.0007(10) 0.0004(12) 0.0061(12)
C4 0.0362(12) 0.0683(17) 0.0604(17) 0.0025(12) -0.0021(14) 0.0028(15)
C5 0.0403(13) 0.0714(18) 0.067(2) 0.0146(13) 0.0066(14) 0.0048(17)
C6 0.0570(16) 0.0562(14) 0.0545(18) 0.0118(13) 0.0086(15) 0.0002(15)
C7 0.0521(14) 0.0433(12) 0.0393(13) 0.0033(11) 0.0057(13) 0.0079(11)
C7A 0.0392(11) 0.0446(11) 0.0376(12) 0.0046(9) 0.0031(11) 0.0103(11)
C8 0.0629(16) 0.0583(15) 0.0554(17) -0.0015(13) 0.0029(15) -0.0034(15)

loop_
_atom_type_symbol
_atom_type_description
_atom_type_scat_dispersion_real
_atom_type_scat_dispersion_imag
_atom_type_scat_source
C C 0.0181 0.0000 'International Tables Vol C Tables 4.2.6.8 and 6.1.1.4'
H H 0.0000 0.0000 'International Tables Vol C Tables 4.2.6.8 and 6.1.1.4'
N N 0.0311 0.0000 'International Tables Vol C Tables 4.2.6.8 and 6.1.1.4'

loop_
_geom_angle_atom_site_label_1
_geom_angle_atom_site_label_2
_geom_angle_atom_site_label_3
_geom_angle
N2 N1 C7A 112.00(19)
N2 N1 H1 124.0
C7A N1 H1 124.0
C3 N2 N1 106.1(2)
N2 C3 C3A 111.1(2)
N2 C3 H3 124.4
C3A C3 H3 124.4
C7A C3A C4 119.5(3)
C7A C3A C3 104.7(2)
C4 C3A C3 135.7(3)
C5 C4 C3A 117.0(3)
C5 C4 H4 121.5
C3A C4 H4 121.5
C4 C5 C6 122.2(2)
C4 C5 H5 118.9
C6 C5 H5 118.9
C7 C6 C5 122.6(3)
C7 C6 H6 118.7
C5 C6 H6 118.7
C6 C7 C7A 115.0(3)
C6 C7 C8 123.3(3)
C7A C7 C8 121.8(2)
N1 C7A C3A 106.0(2)
N1 C7A C7 130.3(2)
C3A C7A C7 123.6(2)
C7 C8 H8A 109.5
C7 C8 H8B 109.5
H8A C8 H8B 109.5
C7 C8 H8C 109.5
H8A C8 H8C 109.5
H8B C8 H8C 109.5

loop_
_geom_bond_atom_site_label_1
_geom_bond_atom_site_label_2
_geom_bond_distance
N1 N2 1.356(3)
N1 C7A 1.366(3)
N1 H1 0.8600
N2 C3 1.320(4)
C3 C3A 1.422(4)
C3 H3 0.9300
C3A C7A 1.400(4)
C3A C4 1.417(3)
C4 C5 1.364(4)
C4 H4 0.9300
C5 C6 1.408(4)
C5 H5 0.9300
C6 C7 1.376(4)
C6 H6 0.9300
C7 C7A 1.402(3)
C7 C8 1.496(4)
C8 H8A 0.9600
C8 H8B 0.9600
C8 H8C 0.9600

loop_
_geom_hbond_atom_site_label_D
_geom_hbond_atom_site_label_H
_geom_hbond_atom_site_label_A
_geom_hbond_site_symmetry_A
_geom_hbond_distance_DH
_geom_hbond_distance_HA
_geom_hbond_distance_DA
_geom_hbond_angle_DHA
N1 H1 N2 2_564 0.86 2.12 2.931(3) 156

loop_
_geom_torsion_atom_site_label_1
_geom_torsion_atom_site_label_2
_geom_torsion_atom_site_label_3
_geom_torsion_atom_site_label_4
_geom_torsion
C7A N1 N2 C3 -0.7(3)
N1 N2 C3 C3A 1.1(3)
N2 C3 C3A C7A -1.2(3)
N2 C3 C3A C4 -179.8(3)
C7A C3A C4 C5 0.8(4)
C3 C3A C4 C5 179.2(3)
C3A C4 C5 C6 -1.0(4)
C4 C5 C6 C7 0.2(4)
C5 C6 C7 C7A 0.9(4)
C5 C6 C7 C8 -178.4(2)
N2 N1 C7A C3A -0.1(3)
N2 N1 C7A C7 179.2(2)
C4 C3A C7A N1 179.6(2)
C3 C3A C7A N1 0.7(3)
C4 C3A C7A C7 0.3(4)
C3 C3A C7A C7 -178.6(2)
C6 C7 C7A N1 179.8(3)
C8 C7 C7A N1 -0.9(4)
C6 C7 C7A C3A -1.1(3)
C8 C7 C7A C3A 178.2(2)

loop_
_cod_related_entry_id
_cod_related_entry_database
_cod_related_entry_code
1 ChemSpider 717132
